data_7111004
loop_
_publ_author_name
'Lustig, Christian'
'Mitzel, Norbert W.'

_publ_section_title
;
 Novel aluminium-- and gallium--nitrogen heteronorbornanes
;
_journal_issue 15
_journal_name_full 'Chemical Communications'
_journal_page_first 1393
_journal_paper_doi 10.1039/b003813j
_journal_year 2000
_chemical_formula_sum 'C9 H24 Al2 N2'
_chemical_formula_weight 214.26
_chemical_name_systematic
; 
 Octamethyl-dialuminadiazanorbornane
;
_space_group_IT_number 13
_symmetry_cell_setting monoclinic
_symmetry_space_group_name_Hall '-P 2yac'
_symmetry_space_group_name_H-M 'P 1 2/n 1'
_atom_sites_solution_hydrogens difmap
_atom_sites_solution_primary direct
_atom_sites_solution_secondary difmap
_audit_creation_method SHELXL-97
_cell_angle_alpha 90.00
_cell_angle_beta 101.36(1)
_cell_angle_gamma 90.00
_cell_formula_units_Z 2
_cell_length_a 7.802(2)
_cell_length_b 7.351(1)
_cell_length_c 11.923(2)
_cell_measurement_reflns_used 92
_cell_measurement_temperature 143(2)
_cell_measurement_theta_max 24
_cell_measurement_theta_min 19
_cell_volume 670.4(2)
_computing_cell_refinement 'CAD4 Software'
_computing_data_collection 'CAD4 Software'
_computing_data_reduction CADSHEL
_computing_molecular_graphics 'SHELXTL 5.01'
_computing_publication_material 'SHELXTL 5.01'
_computing_structure_refinement 'SHELXL-97 (Sheldrick, 1997)'
_computing_structure_solution 'SHELXS-97 (Sheldrick, 1990)'
_diffrn_ambient_temperature 143(2)
_diffrn_measured_fraction_theta_full 0.998
_diffrn_measured_fraction_theta_max 0.998
_diffrn_measurement_device_type 'Enaraf Nonius CAD4'
_diffrn_measurement_method omega
_diffrn_radiation_monochromator graphite
_diffrn_radiation_source 'fine-focus sealed tube'
_diffrn_radiation_type MoK\a
_diffrn_radiation_wavelength 0.71073
_diffrn_reflns_av_R_equivalents 0.0108
_diffrn_reflns_av_sigmaI/netI 0.0133
_diffrn_reflns_limit_h_max 9
_diffrn_reflns_limit_h_min -9
_diffrn_reflns_limit_k_max 9
_diffrn_reflns_limit_k_min 0
_diffrn_reflns_limit_l_max 4
_diffrn_reflns_limit_l_min -15
_diffrn_reflns_number 2067
_diffrn_reflns_theta_full 26.99
_diffrn_reflns_theta_max 26.99
_diffrn_reflns_theta_min 2.77
_diffrn_standards_decay_% None
_diffrn_standards_interval_time 60
_diffrn_standards_number 3
_exptl_absorpt_coefficient_mu 0.184
_exptl_absorpt_correction_T_max 0.9470
_exptl_absorpt_correction_T_min 0.8978
_exptl_absorpt_correction_type none
_exptl_crystal_colour Colourless
_exptl_crystal_density_diffrn 1.061
_exptl_crystal_density_method 'not measured'
_exptl_crystal_description Block
_exptl_crystal_F_000 236
_exptl_crystal_size_max 0.60
_exptl_crystal_size_mid 0.40
_exptl_crystal_size_min 0.30
_refine_diff_density_max 0.353
_refine_diff_density_min -0.151
_refine_diff_density_rms 0.037
_refine_ls_extinction_method none
_refine_ls_goodness_of_fit_ref 1.076
_refine_ls_hydrogen_treatment refall
_refine_ls_matrix_type full
_refine_ls_number_parameters 108
_refine_ls_number_reflns 1463
_refine_ls_number_restraints 0
_refine_ls_restrained_S_all 1.076
_refine_ls_R_factor_all 0.0264
_refine_ls_R_factor_gt 0.0232
_refine_ls_shift/su_max 0.001
_refine_ls_shift/su_mean 0.000
_refine_ls_structure_factor_coef Fsqd
_refine_ls_weighting_details 'calc w=1/[\s^2^(Fo^2^)+(0.0393P)^2^+0.1432P] where P=(Fo^2^+2Fc^2^)/3'
_refine_ls_weighting_scheme calc
_refine_ls_wR_factor_gt 0.0672
_refine_ls_wR_factor_ref 0.0691
_reflns_number_gt 1347
_reflns_number_total 1463
_reflns_threshold_expression >2sigma(I)
_cod_data_source_file b003813jsup1.cif
_cod_data_source_block lus8
_cod_depositor_comments
;
The following automatic conversions were performed:

'_symmetry_cell_setting' value 'Monoclinic' changed to 'monoclinic'
according to /home/saulius/struct/CIF-dictionaries/cif_core.dic
dictionary named 'cif_core.dic' version 2.4.2 from
2011-04-26.

'_exptl_absorpt_correction_type' value 'None' changed to
'none' according to
/home/saulius/struct/CIF-dictionaries/cif_core.dic dictionary named
'cif_core.dic' version 2.4.2 from 2011-04-26.

Automatic conversion script
Id: cif_fix_values 1891 2012-01-12 08:04:46Z andrius 
;
_cod_original_sg_symbol_H-M P2/n
_cod_database_code 7111004

loop_
_symmetry_equiv_pos_as_xyz
'x, y, z'
'-x+1/2, y, -z+1/2'
'-x, -y, -z'
'x-1/2, -y, z-1/2'

loop_
_atom_site_label
_atom_site_type_symbol
_atom_site_fract_x
_atom_site_fract_y
_atom_site_fract_z
_atom_site_U_iso_or_equiv
_atom_site_adp_type
_atom_site_occupancy
_atom_site_symmetry_multiplicity
_atom_site_calc_flag
_atom_site_refinement_flags
Al Al 0.21669(4) 0.85319(4) 0.59575(2) 0.02026(12) Uani 1 1 d .
N N 0.37626(10) 0.69164(11) 0.70873(7) 0.01869(18) Uani 1 1 d .
C1 C 0.2500 0.57071(18) 0.7500 0.0198(3) Uani 1 2 d S
H13 H 0.1895(15) 0.4950(16) 0.6880(10) 0.022(3) Uiso 1 1 d .
C2 C 0.03309(12) 0.80231(14) 0.68968(8) 0.0220(2) Uani 1 1 d .
H22 H -0.0585(17) 0.7241(18) 0.6476(10) 0.027(3) Uiso 1 1 d .
H21 H -0.0221(17) 0.9058(19) 0.7186(11) 0.028(3) Uiso 1 1 d .
C3 C 0.50156(14) 0.58097(15) 0.65902(9) 0.0258(2) Uani 1 1 d .
H33 H 0.4409(16) 0.5097(19) 0.5965(11) 0.029(3) Uiso 1 1 d .
H32 H 0.582(2) 0.663(2) 0.6321(12) 0.038(4) Uiso 1 1 d .
H31 H 0.5694(17) 0.4985(19) 0.7172(12) 0.033(3) Uiso 1 1 d .
C4 C 0.17071(16) 0.72249(17) 0.44856(9) 0.0304(2) Uani 1 1 d .
H43 H 0.071(2) 0.772(2) 0.3978(14) 0.056(5) Uiso 1 1 d .
H42 H 0.146(2) 0.597(2) 0.4548(15) 0.053(4) Uiso 1 1 d .
H41 H 0.263(2) 0.731(3) 0.4127(14) 0.062(5) Uiso 1 1 d .
C5 C 0.31919(16) 1.09678(15) 0.59440(10) 0.0299(2) Uani 1 1 d .
H53 H 0.336(2) 1.156(2) 0.6643(16) 0.055(5) Uiso 1 1 d .
H52 H 0.250(2) 1.168(2) 0.5435(16) 0.061(5) Uiso 1 1 d .
H51 H 0.430(2) 1.088(3) 0.5750(15) 0.059(5) Uiso 1 1 d .

loop_
_atom_site_aniso_label
_atom_site_aniso_U_11
_atom_site_aniso_U_22
_atom_site_aniso_U_33
_atom_site_aniso_U_23
_atom_site_aniso_U_13
_atom_site_aniso_U_12
Al 0.02266(18) 0.01983(18) 0.01873(17) 0.00150(10) 0.00519(11) -0.00019(10)
N 0.0185(4) 0.0184(4) 0.0202(4) -0.0015(3) 0.0063(3) 0.0000(3)
C1 0.0222(6) 0.0164(6) 0.0217(6) 0.000 0.0065(5) 0.000
C2 0.0200(4) 0.0237(5) 0.0218(5) 0.0025(4) 0.0031(3) 0.0022(4)
C3 0.0249(5) 0.0265(5) 0.0285(5) -0.0019(4) 0.0111(4) 0.0049(4)
C4 0.0337(6) 0.0347(6) 0.0226(5) -0.0030(4) 0.0048(4) -0.0007(5)
C5 0.0361(6) 0.0227(5) 0.0329(6) 0.0040(4) 0.0114(5) -0.0021(4)

loop_
_atom_type_symbol
_atom_type_description
_atom_type_scat_dispersion_real
_atom_type_scat_dispersion_imag
_atom_type_scat_source
C C 0.0033 0.0016 'International Tables Vol C Tables 4.2.6.8 and 6.1.1.4'
H H 0.0000 0.0000 'International Tables Vol C Tables 4.2.6.8 and 6.1.1.4'
N N 0.0061 0.0033 'International Tables Vol C Tables 4.2.6.8 and 6.1.1.4'
Al Al 0.0645 0.0514 'International Tables Vol C Tables 4.2.6.8 and 6.1.1.4'

loop_
_geom_angle_atom_site_label_1
_geom_angle_atom_site_label_2
_geom_angle_atom_site_label_3
_geom_angle
_geom_angle_site_symmetry_1
_geom_angle_site_symmetry_3
C5 Al C4 116.14(5) . .
C5 Al C2 120.55(5) . .
C4 Al C2 112.27(5) . .
C5 Al N 109.99(5) . .
C4 Al N 106.63(5) . .
C2 Al N 86.15(4) . .
C1 N C3 109.73(8) . .
C1 N C2 107.05(6) . 2_556
C3 N C2 111.96(8) . 2_556
C1 N Al 102.16(5) . .
C3 N Al 115.00(6) . .
C2 N Al 110.22(6) 2_556 .
N C1 N 106.23(11) . 2_556
N C1 H13 110.3(7) . .
N C1 H13 110.0(7) 2_556 .
N C2 Al 105.82(6) 2_556 .
N C2 H22 105.9(7) 2_556 .
Al C2 H22 110.6(7) . .
N C2 H21 107.9(8) 2_556 .
Al C2 H21 117.7(8) . .
H22 C2 H21 108.3(11) . .
N C3 H33 110.4(8) . .
N C3 H32 108.0(8) . .
H33 C3 H32 109.6(11) . .
N C3 H31 111.0(8) . .
H33 C3 H31 108.9(11) . .
H32 C3 H31 108.8(12) . .
Al C4 H43 111.1(10) . .
Al C4 H42 114.1(11) . .
H43 C4 H42 105.5(15) . .
Al C4 H41 111.2(11) . .
H43 C4 H41 107.2(14) . .
H42 C4 H41 107.4(16) . .
Al C5 H53 114.2(11) . .
Al C5 H52 110.4(12) . .
H53 C5 H52 107.1(15) . .
Al C5 H51 109.8(12) . .
H53 C5 H51 106.1(15) . .
H52 C5 H51 109.2(16) . .

loop_
_geom_bond_atom_site_label_1
_geom_bond_atom_site_label_2
_geom_bond_distance
_geom_bond_site_symmetry_2
Al C5 1.9624(12) .
Al C4 1.9707(12) .
Al C2 2.0195(11) .
Al N 2.0284(9) .
N C1 1.4811(11) .
N C3 1.4823(12) .
N C2 1.5138(12) 2_556
C1 N 1.4811(11) 2_556
C1 H13 0.971(12) .
C2 N 1.5138(12) 2_556
C2 H22 0.976(13) .
C2 H21 0.970(14) .
C3 H33 0.957(14) .
C3 H32 0.968(16) .
C3 H31 0.992(14) .
C4 H43 0.958(18) .
C4 H42 0.946(18) .
C4 H41 0.909(19) .
C5 H53 0.927(18) .
C5 H52 0.895(18) .
C5 H51 0.938(19) .

loop_
_geom_torsion_atom_site_label_1
_geom_torsion_atom_site_label_2
_geom_torsion_atom_site_label_3
_geom_torsion_atom_site_label_4
_geom_torsion
_geom_torsion_site_symmetry_1
_geom_torsion_site_symmetry_4
C5 Al N C1 147.77(6) . .
C4 Al N C1 -85.50(6) . .
C2 Al N C1 26.60(6) . .
C5 Al N C3 -93.44(8) . .
C4 Al N C3 33.28(8) . .
C2 Al N C3 145.39(8) . .
C5 Al N C2 34.25(7) . 2_556
C4 Al N C2 160.98(6) . 2_556
C2 Al N C2 -86.92(6) . 2_556
C3 N C1 N -176.50(8) . 2_556
C2 N C1 N 61.80(6) 2_556 2_556
Al N C1 N -54.05(3) . 2_556
C5 Al C2 N -106.22(7) . 2_556
C4 Al C2 N 111.17(7) . 2_556
N Al C2 N 4.77(6) . 2_556
